data_4304301
loop_
_publ_author_name
'Adrian B. Chaplin'
'Paul J. Dyson'

_publ_section_title
;
Reactivity and Catalytic Activity of a Robust Ruthenium(II)-Triphos
Complex
;
_journal_name_full 'Inorganic Chemistry'
_journal_page_first 381
_journal_page_last 390
_journal_paper_doi 10.1021/ic701773a
_journal_volume 47
_journal_year 2008
_chemical_formula_moiety '2(C46 H53 Cl P5 Ru), 3(C H2 Cl2), 2(F6 P)'
_chemical_formula_sum 'C95 H112 Cl8 F12 P12 Ru2'
_chemical_formula_weight 2339.23
_chemical_name_systematic
; 
 ? 
;
_space_group_IT_number 2
_symmetry_cell_setting triclinic
_symmetry_space_group_name_Hall '-P 1'
_symmetry_space_group_name_H-M 'P -1'
_atom_sites_solution_hydrogens geom
_atom_sites_solution_primary direct
_atom_sites_solution_secondary difmap
_audit_creation_method SHELXL-97
_cell_angle_alpha 77.643(11)
_cell_angle_beta 80.115(15)
_cell_angle_gamma 73.574(14)
_cell_formula_units_Z 2
_cell_length_a 12.473(3)
_cell_length_b 20.205(4)
_cell_length_c 22.009(3)
_cell_measurement_reflns_used 95
_cell_measurement_temperature 100(2)
_cell_measurement_theta_max 22.882
_cell_measurement_theta_min 7.276
_cell_volume 5160.3(18)
_computing_cell_refinement 'Dirax/lsq (Duisenberg & Schreurs, 1989-2000)'
_computing_data_collection 'Collect (Bruker AXS BV, 1997-2004)'
_computing_data_reduction 'EvalCCD (Duisenberg & Schreurs, 1990-2000)'
_computing_molecular_graphics 'ORTEP3 (Farrugia, 1997)'
_computing_publication_material 'Bruker SHELXTL'
_computing_structure_refinement 'SHELXL-97 (Sheldrick, 1997)'
_computing_structure_solution 'SIR97 (Altomare et al., 1999)'
_diffrn_ambient_temperature 100(2)
_diffrn_measured_fraction_theta_full 0.992
_diffrn_measured_fraction_theta_max 0.992
_diffrn_measurement_device_type 'Bruker APEX II CCD'
_diffrn_measurement_method 'phi and omega scans'
_diffrn_radiation_monochromator graphite
_diffrn_radiation_source 'fine-focus sealed tube'
_diffrn_radiation_type MoK\a
_diffrn_radiation_wavelength 0.71073
_diffrn_reflns_av_R_equivalents 0.0384
_diffrn_reflns_av_sigmaI/netI 0.0287
_diffrn_reflns_limit_h_max 14
_diffrn_reflns_limit_h_min -14
_diffrn_reflns_limit_k_max 24
_diffrn_reflns_limit_k_min -24
_diffrn_reflns_limit_l_max 26
_diffrn_reflns_limit_l_min -26
_diffrn_reflns_number 103188
_diffrn_reflns_theta_full 25.03
_diffrn_reflns_theta_max 25.03
_diffrn_reflns_theta_min 3.32
_exptl_absorpt_coefficient_mu 0.752
_exptl_absorpt_correction_T_max 1.00
_exptl_absorpt_correction_T_min 0.8438
_exptl_absorpt_correction_type multi-scan
_exptl_absorpt_process_details
; 
 SADABS, Bruker, 1997. 
;
_exptl_crystal_colour yellow
_exptl_crystal_density_diffrn 1.505
_exptl_crystal_density_meas 0
_exptl_crystal_density_method 'not measured'
_exptl_crystal_description prismatic
_exptl_crystal_F_000 2388
_exptl_crystal_size_max 0.59
_exptl_crystal_size_mid 0.37
_exptl_crystal_size_min 0.26
_refine_diff_density_max 2.334
_refine_diff_density_min -1.101
_refine_diff_density_rms 0.101
_refine_ls_extinction_method none
_refine_ls_goodness_of_fit_ref 1.196
_refine_ls_hydrogen_treatment constr
_refine_ls_matrix_type full
_refine_ls_number_parameters 1194
_refine_ls_number_reflns 18099
_refine_ls_number_restraints 0
_refine_ls_restrained_S_all 1.196
_refine_ls_R_factor_all 0.0618
_refine_ls_R_factor_gt 0.0435
_refine_ls_shift/su_max 0.001
_refine_ls_shift/su_mean 0.000
_refine_ls_structure_factor_coef Fsqd
_refine_ls_weighting_details 'calc w=1/[\s^2^(Fo^2^)+(0.0093P)^2^+23.1792P] where P=(Fo^2^+2Fc^2^)/3'
_refine_ls_weighting_scheme calc
_refine_ls_wR_factor_gt 0.0938
_refine_ls_wR_factor_ref 0.1038
_reflns_number_gt 14845
_reflns_number_total 18099
_reflns_threshold_expression >2sigma(I)
_cod_data_source_file ic701773a-file002_3.cif
_cod_data_source_block complex7
_cod_depositor_comments
;
The following automatic conversions were performed:
'_symmetry_cell_setting' value 'Triclinic' changed to 'triclinic'
according to '/home/saulius/struct/CIF-dictionaries/cif_core.dic'
dictionary named 'cif_core.dic' version 2.4.1 from 2010-06-29.

Automatic conversion script
Id: cif_fix_enum 1527 2010-12-29 10:47:43Z saulius 
;
_cod_original_cell_volume 5160.5(16)
_cod_database_code 4304301

loop_
_symmetry_equiv_pos_as_xyz
'x, y, z'
'-x, -y, -z'

loop_
_atom_site_label
_atom_site_type_symbol
_atom_site_fract_x
_atom_site_fract_y
_atom_site_fract_z
_atom_site_U_iso_or_equiv
_atom_site_adp_type
_atom_site_occupancy
_atom_site_symmetry_multiplicity
_atom_site_calc_flag
_atom_site_refinement_flags
_atom_site_disorder_assembly
_atom_site_disorder_group
Ru1 Ru 0.25277(3) 0.838316(16) 0.830863(14) 0.01265(8) Uani 1 1 d . . .
Cl1 Cl 0.09930(8) 0.94729(5) 0.84185(5) 0.0180(2) Uani 1 1 d . . .
P1 P 0.37767(9) 0.91121(5) 0.78649(5) 0.0134(2) Uani 1 1 d . . .
P2 P 0.33544(9) 0.82434(5) 0.92560(5) 0.0150(2) Uani 1 1 d . . .
P3 P 0.39726(9) 0.74262(5) 0.80886(5) 0.0141(2) Uani 1 1 d . . .
P4 P 0.14659(9) 0.84550(6) 0.74547(5) 0.0174(2) Uani 1 1 d . . .
P5 P 0.09109(9) 0.78943(6) 0.86885(5) 0.0180(2) Uani 1 1 d . . .
C1 C 0.5513(3) 0.8050(2) 0.84797(18) 0.0167(9) Uani 1 1 d . . .
C2 C 0.5268(3) 0.8599(2) 0.78707(18) 0.0164(9) Uani 1 1 d . . .
H2A H 0.5480 0.8357 0.7515 0.020 Uiso 1 1 calc R . .
H2B H 0.5738 0.8921 0.7817 0.020 Uiso 1 1 calc R . .
C3 C 0.4828(4) 0.8323(2) 0.90779(18) 0.0174(9) Uani 1 1 d . . .
H3A H 0.4814 0.8813 0.9035 0.021 Uiso 1 1 calc R . .
H3B H 0.5226 0.8071 0.9434 0.021 Uiso 1 1 calc R . .
C4 C 0.5279(3) 0.7348(2) 0.84347(19) 0.0168(9) Uani 1 1 d . . .
H4A H 0.5234 0.7071 0.8852 0.020 Uiso 1 1 calc R . .
H4B H 0.5916 0.7091 0.8186 0.020 Uiso 1 1 calc R . .
C5 C 0.6778(4) 0.7909(2) 0.8540(2) 0.0216(9) Uani 1 1 d . . .
H5A H 0.7216 0.7778 0.8160 0.032 Uiso 1 1 calc R . .
H5B H 0.6977 0.7536 0.8885 0.032 Uiso 1 1 calc R . .
H5C H 0.6926 0.8326 0.8610 0.032 Uiso 1 1 calc R . .
C6 C 0.0200(4) 0.8307(2) 0.7979(2) 0.0212(9) Uani 1 1 d . . .
H6A H -0.0135 0.7993 0.7843 0.025 Uiso 1 1 calc R . .
H6B H -0.0361 0.8741 0.8032 0.025 Uiso 1 1 calc R . .
C7 C 0.1017(4) 0.9255(2) 0.6899(2) 0.0246(10) Uani 1 1 d . . .
H7A H 0.1642 0.9327 0.6594 0.037 Uiso 1 1 calc R . .
H7B H 0.0746 0.9645 0.7117 0.037 Uiso 1 1 calc R . .
H7C H 0.0425 0.9217 0.6692 0.037 Uiso 1 1 calc R . .
C8 C 0.1652(4) 0.7795(2) 0.6962(2) 0.0255(10) Uani 1 1 d . . .
H8A H 0.1008 0.7903 0.6740 0.038 Uiso 1 1 calc R . .
H8B H 0.1730 0.7340 0.7221 0.038 Uiso 1 1 calc R . .
H8C H 0.2315 0.7795 0.6667 0.038 Uiso 1 1 calc R . .
C9 C -0.0167(4) 0.8184(2) 0.9324(2) 0.0241(10) Uani 1 1 d . . .
H9A H -0.0852 0.8076 0.9288 0.036 Uiso 1 1 calc R . .
H9B H -0.0301 0.8680 0.9298 0.036 Uiso 1 1 calc R . .
H9C H 0.0089 0.7947 0.9721 0.036 Uiso 1 1 calc R . .
C10 C 0.0910(4) 0.6972(2) 0.8793(2) 0.0259(10) Uani 1 1 d . . .
H10A H 0.1303 0.6712 0.9143 0.039 Uiso 1 1 calc R . .
H10B H 0.1280 0.6789 0.8421 0.039 Uiso 1 1 calc R . .
H10C H 0.0149 0.6931 0.8869 0.039 Uiso 1 1 calc R . .
C11 C 0.3781(4) 0.9840(2) 0.82595(18) 0.0165(9) Uani 1 1 d . . .
C12 C 0.2968(4) 1.0067(2) 0.87450(19) 0.0174(9) Uani 1 1 d . . .
H12 H 0.2378 0.9854 0.8882 0.021 Uiso 1 1 calc R . .
C13 C 0.3031(4) 1.0611(2) 0.9029(2) 0.0225(10) Uani 1 1 d . . .
H13 H 0.2479 1.0759 0.9348 0.027 Uiso 1 1 calc R . .
C14 C 0.3917(4) 1.0932(2) 0.8834(2) 0.0244(10) Uani 1 1 d . . .
H14 H 0.3968 1.1286 0.9027 0.029 Uiso 1 1 calc R . .
C15 C 0.4722(4) 1.0714(2) 0.8346(2) 0.0236(10) Uani 1 1 d . . .
H15 H 0.5314 1.0926 0.8212 0.028 Uiso 1 1 calc R . .
C16 C 0.4650(4) 1.0183(2) 0.8056(2) 0.0205(9) Uani 1 1 d . . .
H16 H 0.5183 1.0053 0.7722 0.025 Uiso 1 1 calc R . .
C17 C 0.3709(4) 0.9629(2) 0.70642(18) 0.0162(8) Uani 1 1 d . . .
C18 C 0.2794(4) 1.0213(2) 0.6965(2) 0.0234(10) Uani 1 1 d . . .
H18 H 0.2241 1.0324 0.7295 0.028 Uiso 1 1 calc R . .
C19 C 0.2709(4) 1.0628(2) 0.6377(2) 0.0292(11) Uani 1 1 d . . .
H19 H 0.2089 1.1009 0.6314 0.035 Uiso 1 1 calc R . .
C20 C 0.3537(4) 1.0481(2) 0.5881(2) 0.0276(11) Uani 1 1 d . . .
H20 H 0.3473 1.0762 0.5488 0.033 Uiso 1 1 calc R . .
C21 C 0.4461(4) 0.9913(2) 0.5976(2) 0.0247(10) Uani 1 1 d . . .
H21 H 0.5024 0.9816 0.5647 0.030 Uiso 1 1 calc R . .
C22 C 0.4549(4) 0.9486(2) 0.65645(19) 0.0190(9) Uani 1 1 d . . .
H22 H 0.5170 0.9104 0.6625 0.023 Uiso 1 1 calc R . .
C23 C 0.2746(4) 0.8815(2) 0.98492(18) 0.0169(9) Uani 1 1 d . . .
C24 C 0.3434(4) 0.9004(2) 1.0191(2) 0.0232(10) Uani 1 1 d . . .
H24 H 0.4213 0.8846 1.0118 0.028 Uiso 1 1 calc R . .
C25 C 0.2946(4) 0.9430(2) 1.0640(2) 0.0279(11) Uani 1 1 d . . .
H25 H 0.3399 0.9568 1.0857 0.033 Uiso 1 1 calc R . .
C26 C 0.1769(4) 0.9650(2) 1.0762(2) 0.0260(10) Uani 1 1 d . . .
H26 H 0.1443 0.9930 1.1064 0.031 Uiso 1 1 calc R . .
C27 C 0.1095(4) 0.9452(2) 1.0435(2) 0.0246(10) Uani 1 1 d . . .
H27 H 0.0317 0.9595 1.0522 0.030 Uiso 1 1 calc R . .
C28 C 0.1574(4) 0.9039(2) 0.99765(19) 0.0212(9) Uani 1 1 d . . .
H28 H 0.1114 0.8913 0.9755 0.025 Uiso 1 1 calc R . .
C29 C 0.3472(4) 0.7397(2) 0.98047(18) 0.0179(9) Uani 1 1 d . . .
C30 C 0.4440(4) 0.7023(2) 1.00928(19) 0.0213(9) Uani 1 1 d . . .
H30 H 0.5072 0.7200 1.0013 0.026 Uiso 1 1 calc R . .
C31 C 0.4460(5) 0.6385(2) 1.0499(2) 0.0291(11) Uani 1 1 d . . .
H31 H 0.5109 0.6138 1.0683 0.035 Uiso 1 1 calc R . .
C32 C 0.3518(5) 0.6118(2) 1.0630(2) 0.0317(12) Uani 1 1 d . . .
H32 H 0.3544 0.5688 1.0892 0.038 Uiso 1 1 calc R . .
C33 C 0.2531(4) 0.6495(2) 1.0366(2) 0.0305(11) Uani 1 1 d . . .
H33 H 0.1892 0.6324 1.0462 0.037 Uiso 1 1 calc R . .
C34 C 0.2513(4) 0.7130(2) 0.9958(2) 0.0237(10) Uani 1 1 d . . .
H34 H 0.1855 0.7381 0.9784 0.028 Uiso 1 1 calc R . .
C35 C 0.3783(3) 0.6525(2) 0.83290(19) 0.0166(9) Uani 1 1 d . . .
C36 C 0.3383(4) 0.6236(2) 0.79114(19) 0.0186(9) Uani 1 1 d . . .
H36 H 0.3273 0.6486 0.7510 0.022 Uiso 1 1 calc R . .
C37 C 0.3149(4) 0.5583(2) 0.8088(2) 0.0213(9) Uani 1 1 d . . .
H37 H 0.2876 0.5404 0.7807 0.026 Uiso 1 1 calc R . .
C38 C 0.3322(4) 0.5197(2) 0.8683(2) 0.0241(10) Uani 1 1 d . . .
H38 H 0.3153 0.4764 0.8805 0.029 Uiso 1 1 calc R . .
C39 C 0.3750(4) 0.5463(2) 0.9093(2) 0.0274(11) Uani 1 1 d . . .
H39 H 0.3891 0.5200 0.9486 0.033 Uiso 1 1 calc R . .
C40 C 0.3971(4) 0.6122(2) 0.8921(2) 0.0211(9) Uani 1 1 d . . .
H40 H 0.4247 0.6295 0.9203 0.025 Uiso 1 1 calc R . .
C41 C 0.4597(3) 0.7381(2) 0.72645(18) 0.0163(8) Uani 1 1 d . . .
C42 C 0.4255(4) 0.7904(2) 0.67597(19) 0.0180(9) Uani 1 1 d . . .
H42 H 0.3676 0.8298 0.6828 0.022 Uiso 1 1 calc R . .
C43 C 0.4772(4) 0.7845(2) 0.61519(19) 0.0220(10) Uani 1 1 d . . .
H43 H 0.4542 0.8201 0.5820 0.026 Uiso 1 1 calc R . .
C44 C 0.5628(4) 0.7258(2) 0.6041(2) 0.0245(10) Uani 1 1 d . . .
H44 H 0.5961 0.7214 0.5635 0.029 Uiso 1 1 calc R . .
C45 C 0.5985(4) 0.6736(2) 0.6541(2) 0.0227(10) Uani 1 1 d . . .
H45 H 0.6566 0.6344 0.6471 0.027 Uiso 1 1 calc R . .
C46 C 0.5478(3) 0.6798(2) 0.71436(19) 0.0179(9) Uani 1 1 d . . .
H46 H 0.5725 0.6446 0.7475 0.021 Uiso 1 1 calc R . .
Ru2 Ru 0.32064(3) 0.709623(16) 0.354113(14) 0.01198(8) Uani 1 1 d . . .
Cl2 Cl 0.48285(8) 0.60695(5) 0.37767(5) 0.0180(2) Uani 1 1 d . . .
P6 P 0.20879(9) 0.62945(5) 0.36061(5) 0.0133(2) Uani 1 1 d . . .
P7 P 0.23359(9) 0.72164(5) 0.45884(5) 0.0141(2) Uani 1 1 d . . .
P8 P 0.17080(9) 0.79930(5) 0.31892(5) 0.0127(2) Uani 1 1 d . . .
P9 P 0.43259(9) 0.70905(5) 0.25081(5) 0.0152(2) Uani 1 1 d . . .
P10 P 0.46603(9) 0.77039(6) 0.34635(5) 0.0158(2) Uani 1 1 d . . .
C47 C 0.0235(3) 0.7311(2) 0.41235(18) 0.0156(8) Uani 1 1 d . . .
C48 C 0.0896(3) 0.7078(2) 0.47072(18) 0.0159(8) Uani 1 1 d . . .
H48A H 0.0954 0.6584 0.4859 0.019 Uiso 1 1 calc R . .
H48B H 0.0454 0.7329 0.5034 0.019 Uiso 1 1 calc R . .
C49 C 0.0392(3) 0.8027(2) 0.37426(18) 0.0140(8) Uani 1 1 d . . .
H49A H 0.0372 0.8328 0.4036 0.017 Uiso 1 1 calc R . .
H49B H -0.0244 0.8244 0.3506 0.017 Uiso 1 1 calc R . .
C50 C 0.0564(3) 0.6739(2) 0.37038(19) 0.0152(8) Uani 1 1 d . . .
H50A H 0.0330 0.6954 0.3293 0.018 Uiso 1 1 calc R . .
H50B H 0.0151 0.6388 0.3883 0.018 Uiso 1 1 calc R . .
C51 C -0.1036(3) 0.7411(2) 0.4358(2) 0.0198(9) Uani 1 1 d . . .
H51A H -0.1302 0.7814 0.4560 0.030 Uiso 1 1 calc R . .
H51B H -0.1147 0.7003 0.4651 0.030 Uiso 1 1 calc R . .
H51C H -0.1446 0.7480 0.4009 0.030 Uiso 1 1 calc R . .
C52 C 0.5437(4) 0.7382(2) 0.27474(19) 0.0201(9) Uani 1 1 d . . .
H52A H 0.5661 0.7753 0.2436 0.024 Uiso 1 1 calc R . .
H52B H 0.6092 0.6998 0.2837 0.024 Uiso 1 1 calc R . .
C53 C 0.5103(4) 0.6320(2) 0.2161(2) 0.0221(9) Uani 1 1 d . . .
H53A H 0.5708 0.6433 0.1861 0.033 Uiso 1 1 calc R . .
H53B H 0.4606 0.6178 0.1957 0.033 Uiso 1 1 calc R . .
H53C H 0.5404 0.5945 0.2485 0.033 Uiso 1 1 calc R . .
C54 C 0.3988(4) 0.7720(2) 0.17872(19) 0.0230(10) Uani 1 1 d . . .
H54A H 0.4669 0.7741 0.1513 0.034 Uiso 1 1 calc R . .
H54B H 0.3622 0.8176 0.1890 0.034 Uiso 1 1 calc R . .
H54C H 0.3496 0.7574 0.1583 0.034 Uiso 1 1 calc R . .
C55 C 0.5745(4) 0.7422(2) 0.4004(2) 0.0217(9) Uani 1 1 d . . .
H55A H 0.6390 0.7590 0.3810 0.033 Uiso 1 1 calc R . .
H55B H 0.5961 0.6919 0.4102 0.033 Uiso 1 1 calc R . .
H55C H 0.5448 0.7608 0.4382 0.033 Uiso 1 1 calc R . .
C56 C 0.4520(4) 0.8647(2) 0.3286(2) 0.0207(9) Uani 1 1 d . . .
H56A H 0.4183 0.8848 0.3653 0.031 Uiso 1 1 calc R . .
H56B H 0.4053 0.8855 0.2955 0.031 Uiso 1 1 calc R . .
H56C H 0.5251 0.8733 0.3156 0.031 Uiso 1 1 calc R . .
C57 C 0.2256(4) 0.5804(2) 0.29674(18) 0.0153(8) Uani 1 1 d . . .
C58 C 0.3338(4) 0.5399(2) 0.2807(2) 0.0197(9) Uani 1 1 d . . .
H58 H 0.3929 0.5398 0.3014 0.024 Uiso 1 1 calc R . .
C59 C 0.3537(4) 0.4996(2) 0.2339(2) 0.0248(10) Uani 1 1 d . . .
H59 H 0.4264 0.4743 0.2221 0.030 Uiso 1 1 calc R . .
C60 C 0.2649(4) 0.4973(2) 0.2048(2) 0.0282(11) Uani 1 1 d . . .
H60 H 0.2782 0.4698 0.1741 0.034 Uiso 1 1 calc R . .
C61 C 0.1564(4) 0.5358(2) 0.2212(2) 0.0277(11) Uani 1 1 d . . .
H61 H 0.0971 0.5336 0.2018 0.033 Uiso 1 1 calc R . .
C62 C 0.1361(4) 0.5780(2) 0.2669(2) 0.0231(10) Uani 1 1 d . . .
H62 H 0.0636 0.6045 0.2775 0.028 Uiso 1 1 calc R . .
C63 C 0.2160(4) 0.5524(2) 0.42560(18) 0.0170(9) Uani 1 1 d . . .
C64 C 0.2897(4) 0.5347(2) 0.47048(19) 0.0179(9) Uani 1 1 d . . .
H64 H 0.3410 0.5610 0.4682 0.021 Uiso 1 1 calc R . .
C65 C 0.2878(4) 0.4774(2) 0.5194(2) 0.0233(10) Uani 1 1 d . . .
H65 H 0.3365 0.4667 0.5497 0.028 Uiso 1 1 calc R . .
C66 C 0.2136(4) 0.4371(2) 0.5223(2) 0.0285(11) Uani 1 1 d . . .
H66 H 0.2122 0.3992 0.5547 0.034 Uiso 1 1 calc R . .
C67 C 0.1404(4) 0.4531(2) 0.4766(2) 0.0307(11) Uani 1 1 d . . .
H67 H 0.0909 0.4257 0.4783 0.037 Uiso 1 1 calc R . .
C68 C 0.1420(4) 0.5103(2) 0.4286(2) 0.0241(10) Uani 1 1 d . . .
H68 H 0.0937 0.5208 0.3981 0.029 Uiso 1 1 calc R . .
C69 C 0.2934(4) 0.6654(2) 0.52943(18) 0.0163(9) Uani 1 1 d . . .
C70 C 0.2228(4) 0.6509(2) 0.58462(19) 0.0229(10) Uani 1 1 d . . .
H70 H 0.1455 0.6704 0.5861 0.027 Uiso 1 1 calc R . .
C71 C 0.2678(4) 0.6076(2) 0.6373(2) 0.0274(11) Uani 1 1 d . . .
H71 H 0.2203 0.5981 0.6737 0.033 Uiso 1 1 calc R . .
C72 C 0.3830(4) 0.5785(2) 0.6359(2) 0.0272(11) Uani 1 1 d . . .
H72 H 0.4124 0.5490 0.6711 0.033 Uiso 1 1 calc R . .
C73 C 0.4539(4) 0.5934(2) 0.5822(2) 0.0235(10) Uani 1 1 d . . .
H73 H 0.5312 0.5743 0.5814 0.028 Uiso 1 1 calc R . .
C74 C 0.4103(4) 0.6371(2) 0.5289(2) 0.0190(9) Uani 1 1 d . . .
H74 H 0.4585 0.6475 0.4931 0.023 Uiso 1 1 calc R . .
C75 C 0.2118(4) 0.8070(2) 0.48467(18) 0.0161(9) Uani 1 1 d . . .
C76 C 0.1072(4) 0.8448(2) 0.51020(18) 0.0174(9) Uani 1 1 d . . .
H76 H 0.0447 0.8267 0.5163 0.021 Uiso 1 1 calc R . .
C77 C 0.0970(4) 0.9096(2) 0.52643(19) 0.0219(9) Uani 1 1 d . . .
H77 H 0.0274 0.9345 0.5431 0.026 Uiso 1 1 calc R . .
C78 C 0.1893(4) 0.9373(2) 0.51806(19) 0.0224(10) Uani 1 1 d . . .
H78 H 0.1811 0.9813 0.5276 0.027 Uiso 1 1 calc R . .
C79 C 0.2949(4) 0.8987(2) 0.4952(2) 0.0220(9) Uani 1 1 d . . .
H79 H 0.3578 0.9161 0.4908 0.026 Uiso 1 1 calc R . .
C80 C 0.3052(4) 0.8339(2) 0.47917(19) 0.0198(9) Uani 1 1 d . . .
H80 H 0.3757 0.8081 0.4645 0.024 Uiso 1 1 calc R . .
C81 C 0.1142(4) 0.7978(2) 0.24650(18) 0.0167(9) Uani 1 1 d . . .
C82 C 0.1527(4) 0.7422(2) 0.21400(19) 0.0201(9) Uani 1 1 d . . .
H82 H 0.2126 0.7052 0.2269 0.024 Uiso 1 1 calc R . .
C83 C 0.1030(4) 0.7411(3) 0.1623(2) 0.0301(11) Uani 1 1 d . . .
H83 H 0.1295 0.7032 0.1412 0.036 Uiso 1 1 calc R . .
C84 C 0.0143(5) 0.7962(3) 0.1420(2) 0.0416(14) Uani 1 1 d . . .
H84 H -0.0191 0.7952 0.1077 0.050 Uiso 1 1 calc R . .
C85 C -0.0245(5) 0.8529(3) 0.1733(2) 0.0346(12) Uani 1 1 d . . .
H85 H -0.0829 0.8904 0.1592 0.042 Uiso 1 1 calc R . .
C86 C 0.0237(4) 0.8538(2) 0.2254(2) 0.0231(10) Uani 1 1 d . . .
H86 H -0.0037 0.8915 0.2466 0.028 Uiso 1 1 calc R . .
C87 C 0.1800(3) 0.8914(2) 0.30320(19) 0.0155(8) Uani 1 1 d . . .
C88 C 0.2074(3) 0.9252(2) 0.24217(19) 0.0170(9) Uani 1 1 d . . .
H88 H 0.2140 0.9027 0.2085 0.020 Uiso 1 1 calc R . .
C89 C 0.2249(4) 0.9925(2) 0.2315(2) 0.0196(9) Uani 1 1 d . . .
H89 H 0.2437 1.0142 0.1909 0.023 Uiso 1 1 calc R . .
C90 C 0.2143(4) 1.0268(2) 0.2813(2) 0.0211(9) Uani 1 1 d . . .
H90 H 0.2277 1.0709 0.2745 0.025 Uiso 1 1 calc R . .
C91 C 0.1832(4) 0.9943(2) 0.34198(19) 0.0185(9) Uani 1 1 d . . .
H91 H 0.1740 1.0175 0.3755 0.022 Uiso 1 1 calc R . .
C92 C 0.1658(3) 0.9277(2) 0.35240(19) 0.0166(9) Uani 1 1 d . . .
H92 H 0.1443 0.9070 0.3929 0.020 Uiso 1 1 calc R . .
P11 P 0.78520(12) 0.84181(7) 0.59149(7) 0.0341(3) Uani 1 1 d . . .
F1 F 0.6936(3) 0.83351(17) 0.55277(14) 0.0472(8) Uani 1 1 d . . .
F2 F 0.8793(3) 0.84999(17) 0.62941(18) 0.0506(9) Uani 1 1 d . . .
F3 F 0.8640(3) 0.76591(15) 0.58136(13) 0.0498(9) Uani 1 1 d . . .
F4 F 0.8470(2) 0.87680(15) 0.52681(16) 0.0477(9) Uani 1 1 d . . .
F5 F 0.7082(2) 0.91781(17) 0.60128(18) 0.0543(10) Uani 1 1 d . . .
F6 F 0.7232(3) 0.8073(2) 0.65543(14) 0.0519(9) Uani 1 1 d . . .
P12 P 0.76588(11) 0.71508(7) 0.06028(6) 0.0271(3) Uani 1 1 d . . .
F7 F 0.6598(3) 0.76605(18) 0.02662(17) 0.0613(10) Uani 1 1 d . . .
F8 F 0.8690(3) 0.6653(2) 0.0940(2) 0.0743(12) Uani 1 1 d . . .
F9 F 0.6953(3) 0.72944(15) 0.12635(13) 0.0390(7) Uani 1 1 d . . .
F10 F 0.8148(3) 0.78084(18) 0.05591(16) 0.0538(10) Uani 1 1 d . . .
F11 F 0.8318(4) 0.70141(18) -0.00674(15) 0.0659(12) Uani 1 1 d . . .
F12 F 0.7144(3) 0.64954(17) 0.06505(17) 0.0573(10) Uani 1 1 d . . .
C93 C 0.8471(6) 0.5555(4) 0.9621(4) 0.077(3) Uani 1 1 d . . .
H93A H 0.8438 0.5459 1.0074 0.092 Uiso 1 1 calc R . .
H93B H 0.8770 0.5962 0.9468 0.092 Uiso 1 1 calc R . .
Cl3 Cl 0.93999(13) 0.48365(8) 0.93222(8) 0.0515(4) Uani 1 1 d . . .
Cl4 Cl 0.70987(12) 0.57590(7) 0.94205(6) 0.0390(3) Uani 1 1 d . . .
C94 C 0.8826(7) 0.6453(5) 0.7061(3) 0.082(3) Uani 1 1 d . . .
H94A H 0.8141 0.6301 0.7205 0.099 Uiso 1 1 calc R . .
H94B H 0.8619 0.6930 0.6835 0.099 Uiso 1 1 calc R . .
Cl5 Cl 0.9465(2) 0.64455(13) 0.77095(10) 0.0908(7) Uani 1 1 d . . .
Cl6 Cl 0.9675(2) 0.59249(11) 0.65570(9) 0.0838(7) Uani 1 1 d . . .
C95 C 0.8362(15) 0.7156(14) 0.2338(9) 0.088(5) Uani 0.440(4) 1 d P A 3
H95A H 0.7910 0.7165 0.2018 0.105 Uiso 0.440(4) 1 calc PR A 3
H95B H 0.9136 0.7115 0.2152 0.105 Uiso 0.440(4) 1 calc PR A 3
Cl7 Cl 0.7789(3) 0.7992(2) 0.27142(15) 0.0545(13) Uani 0.440(4) 1 d P A 3
Cl8 Cl 0.8267(2) 0.6441(2) 0.29768(17) 0.0513(12) Uani 0.440(4) 1 d P A 3
C95A C 0.8375(11) 0.6357(10) 0.2338(6) 0.088(5) Uani 0.560(4) 1 d P A 4
H95C H 0.7783 0.6482 0.2069 0.105 Uiso 0.560(4) 1 calc PR A 4
H95D H 0.9093 0.6206 0.2090 0.105 Uiso 0.560(4) 1 calc PR A 4
Cl7A Cl 0.8173(4) 0.5729(4) 0.2920(2) 0.132(3) Uani 0.560(4) 1 d P A 4
Cl8A Cl 0.8359(3) 0.7138(3) 0.2700(2) 0.102(2) Uani 0.560(4) 1 d P A 4

loop_
_atom_site_aniso_label
_atom_site_aniso_U_11
_atom_site_aniso_U_22
_atom_site_aniso_U_33
_atom_site_aniso_U_23
_atom_site_aniso_U_13
_atom_site_aniso_U_12
Ru1 0.01333(16) 0.00995(16) 0.01310(16) -0.00151(12) -0.00069(12) -0.00139(13)
Cl1 0.0156(5) 0.0138(5) 0.0219(5) -0.0044(4) -0.0003(4) 0.0004(4)
P1 0.0136(5) 0.0110(5) 0.0136(5) -0.0014(4) -0.0006(4) -0.0013(4)
P2 0.0176(5) 0.0115(5) 0.0136(5) -0.0016(4) -0.0010(4) -0.0013(4)
P3 0.0167(5) 0.0102(5) 0.0136(5) -0.0012(4) -0.0014(4) -0.0017(4)
P4 0.0160(5) 0.0180(5) 0.0173(5) -0.0036(4) -0.0035(4) -0.0016(4)
P5 0.0159(5) 0.0169(5) 0.0211(5) -0.0036(4) 0.0014(4) -0.0056(4)
C1 0.017(2) 0.013(2) 0.016(2) -0.0004(16) -0.0032(16) 0.0010(17)
C2 0.015(2) 0.017(2) 0.015(2) -0.0025(16) -0.0004(16) -0.0012(17)
C3 0.023(2) 0.014(2) 0.015(2) -0.0015(16) -0.0049(17) -0.0026(17)
C4 0.018(2) 0.013(2) 0.017(2) -0.0024(16) -0.0028(16) 0.0015(17)
C5 0.019(2) 0.021(2) 0.023(2) -0.0027(18) -0.0048(18) -0.0005(18)
C6 0.015(2) 0.021(2) 0.027(2) -0.0039(18) -0.0032(18) -0.0029(18)
C7 0.026(2) 0.028(2) 0.020(2) -0.0015(19) -0.0072(19) -0.006(2)
C8 0.018(2) 0.031(3) 0.031(2) -0.014(2) -0.0053(19) -0.003(2)
C9 0.018(2) 0.026(2) 0.027(2) -0.0065(19) 0.0037(18) -0.0053(19)
C10 0.029(3) 0.019(2) 0.029(2) -0.0051(19) 0.005(2) -0.010(2)
C11 0.021(2) 0.013(2) 0.015(2) 0.0004(16) -0.0058(17) -0.0038(17)
C12 0.019(2) 0.014(2) 0.019(2) -0.0020(16) -0.0033(17) -0.0016(17)
C13 0.027(2) 0.017(2) 0.020(2) -0.0063(18) -0.0023(18) 0.0013(19)
C14 0.035(3) 0.017(2) 0.025(2) -0.0079(18) -0.008(2) -0.008(2)
C15 0.027(2) 0.020(2) 0.028(2) -0.0032(19) -0.0040(19) -0.012(2)
C16 0.022(2) 0.017(2) 0.022(2) -0.0051(17) -0.0009(18) -0.0047(18)
C17 0.020(2) 0.013(2) 0.015(2) -0.0004(16) -0.0025(17) -0.0055(17)
C18 0.017(2) 0.022(2) 0.024(2) -0.0014(18) 0.0005(18) 0.0031(18)
C19 0.022(2) 0.024(2) 0.031(3) 0.004(2) -0.003(2) 0.005(2)
C20 0.033(3) 0.025(2) 0.020(2) 0.0081(19) -0.005(2) -0.008(2)
C21 0.028(3) 0.026(2) 0.016(2) -0.0031(18) 0.0039(18) -0.005(2)
C22 0.019(2) 0.016(2) 0.019(2) -0.0018(17) -0.0008(17) -0.0018(18)
C23 0.021(2) 0.011(2) 0.016(2) 0.0007(16) -0.0038(17) -0.0011(17)
C24 0.022(2) 0.025(2) 0.021(2) -0.0073(18) -0.0044(18) -0.0002(19)
C25 0.035(3) 0.028(3) 0.022(2) -0.009(2) -0.006(2) -0.005(2)
C26 0.036(3) 0.020(2) 0.020(2) -0.0069(18) -0.005(2) 0.001(2)
C27 0.025(2) 0.025(2) 0.018(2) -0.0036(18) -0.0021(18) 0.003(2)
C28 0.022(2) 0.021(2) 0.018(2) -0.0026(17) -0.0019(18) -0.0012(18)
C29 0.027(2) 0.011(2) 0.014(2) -0.0011(16) 0.0003(17) -0.0036(18)
C30 0.030(3) 0.014(2) 0.016(2) -0.0021(17) -0.0009(18) -0.0018(19)
C31 0.048(3) 0.019(2) 0.017(2) 0.0003(18) -0.008(2) -0.002(2)
C32 0.056(3) 0.015(2) 0.018(2) 0.0008(18) 0.003(2) -0.005(2)
C33 0.044(3) 0.024(2) 0.023(2) -0.002(2) 0.008(2) -0.016(2)
C34 0.031(3) 0.018(2) 0.020(2) -0.0019(18) -0.0026(19) -0.004(2)
C35 0.015(2) 0.012(2) 0.018(2) -0.0023(16) 0.0015(16) 0.0020(16)
C36 0.021(2) 0.014(2) 0.019(2) -0.0016(17) -0.0006(17) -0.0032(17)
C37 0.025(2) 0.016(2) 0.025(2) -0.0063(18) -0.0032(19) -0.0046(18)
C38 0.030(3) 0.012(2) 0.029(2) -0.0052(18) 0.003(2) -0.0064(19)
C39 0.046(3) 0.013(2) 0.018(2) 0.0017(17) -0.001(2) -0.003(2)
C40 0.030(3) 0.013(2) 0.019(2) -0.0043(17) -0.0003(18) -0.0031(18)
C41 0.019(2) 0.016(2) 0.015(2) -0.0022(16) -0.0011(16) -0.0083(17)
C42 0.022(2) 0.016(2) 0.018(2) -0.0021(17) -0.0032(17) -0.0067(18)
C43 0.028(2) 0.024(2) 0.016(2) 0.0006(18) -0.0056(18) -0.011(2)
C44 0.030(3) 0.033(3) 0.017(2) -0.0101(19) 0.0026(19) -0.019(2)
C45 0.024(2) 0.019(2) 0.027(2) -0.0105(18) 0.0017(19) -0.0070(19)
C46 0.017(2) 0.014(2) 0.022(2) -0.0036(17) -0.0018(17) -0.0035(17)
Ru2 0.01427(17) 0.00899(15) 0.01212(15) -0.00225(12) -0.00397(12) -0.00036(13)
Cl2 0.0172(5) 0.0144(5) 0.0198(5) -0.0020(4) -0.0064(4) 0.0019(4)
P6 0.0148(5) 0.0097(5) 0.0151(5) -0.0023(4) -0.0051(4) -0.0004(4)
P7 0.0178(5) 0.0110(5) 0.0128(5) -0.0024(4) -0.0039(4) -0.0010(4)
P8 0.0151(5) 0.0097(5) 0.0127(5) -0.0028(4) -0.0037(4) -0.0005(4)
P9 0.0167(5) 0.0136(5) 0.0148(5) -0.0042(4) -0.0017(4) -0.0018(4)
P10 0.0168(5) 0.0146(5) 0.0166(5) -0.0036(4) -0.0047(4) -0.0029(4)
C47 0.020(2) 0.011(2) 0.0141(19) -0.0026(16) -0.0015(16) -0.0016(17)
C48 0.020(2) 0.012(2) 0.014(2) -0.0046(16) 0.0001(16) -0.0005(17)
C49 0.014(2) 0.0110(19) 0.0145(19) -0.0022(15) -0.0022(16) 0.0002(16)
C50 0.012(2) 0.013(2) 0.020(2) -0.0018(16) -0.0049(16) -0.0029(16)
C51 0.019(2) 0.016(2) 0.022(2) -0.0030(17) -0.0015(18) -0.0018(18)
C52 0.021(2) 0.023(2) 0.017(2) -0.0035(17) -0.0018(17) -0.0062(19)
C53 0.025(2) 0.017(2) 0.023(2) -0.0086(18) 0.0056(18) -0.0044(19)
C54 0.028(2) 0.020(2) 0.018(2) -0.0005(18) -0.0029(18) -0.0045(19)
C55 0.017(2) 0.026(2) 0.022(2) -0.0073(19) -0.0048(18) -0.0027(19)
C56 0.022(2) 0.018(2) 0.024(2) -0.0023(18) -0.0056(18) -0.0059(18)
C57 0.023(2) 0.0081(19) 0.0144(19) -0.0015(15) -0.0041(17) -0.0034(17)
C58 0.023(2) 0.011(2) 0.023(2) -0.0022(17) 0.0007(18) -0.0042(18)
C59 0.033(3) 0.012(2) 0.028(2) -0.0072(18) 0.007(2) -0.0073(19)
C60 0.046(3) 0.018(2) 0.024(2) -0.0096(19) 0.003(2) -0.012(2)
C61 0.035(3) 0.026(2) 0.028(2) -0.010(2) -0.011(2) -0.009(2)
C62 0.022(2) 0.020(2) 0.027(2) -0.0076(19) -0.0055(19) -0.0004(19)
C63 0.023(2) 0.011(2) 0.016(2) -0.0020(16) -0.0015(17) -0.0029(17)
C64 0.019(2) 0.013(2) 0.021(2) -0.0060(17) -0.0031(17) -0.0011(17)
C65 0.026(2) 0.021(2) 0.019(2) 0.0000(18) -0.0059(18) 0.0019(19)
C66 0.031(3) 0.020(2) 0.028(2) 0.0081(19) -0.003(2) -0.006(2)
C67 0.032(3) 0.021(2) 0.039(3) 0.006(2) -0.012(2) -0.011(2)
C68 0.023(2) 0.021(2) 0.028(2) 0.0043(19) -0.0108(19) -0.0072(19)
C69 0.024(2) 0.011(2) 0.015(2) -0.0034(16) -0.0077(17) -0.0018(17)
C70 0.028(3) 0.019(2) 0.017(2) -0.0037(17) -0.0037(18) 0.0024(19)
C71 0.037(3) 0.024(2) 0.015(2) -0.0012(18) -0.0032(19) 0.000(2)
C72 0.042(3) 0.019(2) 0.017(2) -0.0035(18) -0.013(2) 0.003(2)
C73 0.029(3) 0.017(2) 0.023(2) -0.0070(18) -0.0119(19) 0.0032(19)
C74 0.022(2) 0.017(2) 0.019(2) -0.0068(17) -0.0071(18) -0.0033(18)
C75 0.023(2) 0.013(2) 0.0111(19) -0.0018(15) -0.0048(16) -0.0005(17)
C76 0.024(2) 0.014(2) 0.014(2) -0.0027(16) -0.0039(17) -0.0043(18)
C77 0.026(2) 0.019(2) 0.018(2) -0.0055(17) -0.0042(18) 0.0000(19)
C78 0.037(3) 0.013(2) 0.018(2) -0.0053(17) -0.0059(19) -0.0035(19)
C79 0.028(2) 0.021(2) 0.022(2) -0.0033(18) -0.0097(19) -0.0100(19)
C80 0.020(2) 0.018(2) 0.022(2) -0.0068(17) -0.0032(18) -0.0017(18)
C81 0.021(2) 0.015(2) 0.014(2) -0.0022(16) -0.0046(17) -0.0025(17)
C82 0.028(2) 0.015(2) 0.017(2) -0.0013(17) -0.0047(18) -0.0058(19)
C83 0.048(3) 0.024(2) 0.021(2) -0.0068(19) -0.010(2) -0.007(2)
C84 0.065(4) 0.035(3) 0.032(3) -0.006(2) -0.034(3) -0.007(3)
C85 0.043(3) 0.025(3) 0.033(3) -0.002(2) -0.026(2) 0.006(2)
C86 0.028(3) 0.020(2) 0.021(2) -0.0045(18) -0.0094(19) -0.0010(19)
C87 0.012(2) 0.014(2) 0.019(2) -0.0043(16) -0.0049(16) 0.0012(16)
C88 0.018(2) 0.014(2) 0.017(2) -0.0041(16) -0.0010(17) -0.0005(17)
C89 0.021(2) 0.014(2) 0.022(2) -0.0006(17) -0.0028(18) -0.0030(18)
C90 0.023(2) 0.012(2) 0.028(2) -0.0012(17) -0.0045(19) -0.0050(18)
C91 0.022(2) 0.016(2) 0.019(2) -0.0074(17) -0.0051(17) -0.0027(18)
C92 0.019(2) 0.012(2) 0.016(2) -0.0007(16) -0.0033(17) -0.0017(17)
P11 0.0343(7) 0.0279(7) 0.0444(8) -0.0191(6) 0.0121(6) -0.0152(6)
F1 0.063(2) 0.054(2) 0.0385(17) -0.0104(15) 0.0026(15) -0.0405(18)
F2 0.0301(17) 0.0399(18) 0.087(3) -0.0333(18) 0.0000(17) -0.0054(14)
F3 0.091(3) 0.0187(15) 0.0310(16) -0.0090(12) 0.0162(16) -0.0108(16)
F4 0.0309(17) 0.0258(16) 0.074(2) 0.0033(15) 0.0128(15) -0.0074(13)
F5 0.0242(16) 0.046(2) 0.102(3) -0.046(2) -0.0005(17) -0.0030(14)
F6 0.053(2) 0.083(3) 0.0299(16) -0.0226(17) 0.0141(15) -0.0363(19)
P12 0.0339(7) 0.0289(7) 0.0235(6) -0.0090(5) 0.0031(5) -0.0164(6)
F7 0.087(3) 0.049(2) 0.058(2) -0.0009(17) -0.046(2) -0.017(2)
F8 0.046(2) 0.078(3) 0.087(3) -0.039(2) -0.018(2) 0.026(2)
F9 0.0427(18) 0.0341(16) 0.0281(15) -0.0043(12) 0.0092(13) 0.0005(14)
F10 0.052(2) 0.058(2) 0.071(2) -0.0462(19) 0.0273(17) -0.0389(18)
F11 0.118(3) 0.051(2) 0.0415(19) -0.0288(16) 0.038(2) -0.055(2)
F12 0.078(3) 0.0366(19) 0.064(2) -0.0177(16) 0.0216(19) -0.0374(18)
C93 0.057(4) 0.064(5) 0.123(7) -0.070(5) -0.041(4) 0.020(4)
Cl3 0.0459(9) 0.0495(9) 0.0648(10) -0.0351(8) -0.0162(7) 0.0029(7)
Cl4 0.0435(8) 0.0360(7) 0.0375(7) -0.0117(6) -0.0132(6) -0.0011(6)
C94 0.063(5) 0.129(8) 0.048(4) -0.003(4) -0.015(4) -0.018(5)
Cl5 0.124(2) 0.0956(16) 0.0658(12) -0.0187(11) -0.0366(13) -0.0307(14)
Cl6 0.1324(19) 0.0854(14) 0.0607(11) -0.0198(10) 0.0074(11) -0.0769(14)
C95 0.038(5) 0.171(13) 0.037(5) -0.019(8) -0.009(4) 0.003(8)
Cl7 0.042(2) 0.093(3) 0.0374(18) -0.0072(18) -0.0028(14) -0.037(2)
Cl8 0.0160(15) 0.080(3) 0.053(2) -0.0181(19) 0.0000(13) -0.0027(16)
C95A 0.038(5) 0.171(13) 0.037(5) -0.019(8) -0.009(4) 0.003(8)
Cl7A 0.069(3) 0.171(6) 0.110(4) 0.026(4) -0.026(3) 0.013(3)
Cl8A 0.0346(18) 0.201(6) 0.075(3) -0.009(3) -0.0120(19) -0.045(3)

loop_
_atom_type_symbol
_atom_type_description
_atom_type_scat_dispersion_real
_atom_type_scat_dispersion_imag
_atom_type_scat_source
C C 0.0033 0.0016 'International Tables Vol C Tables 4.2.6.8 and 6.1.1.4'
H H 0.0000 0.0000 'International Tables Vol C Tables 4.2.6.8 and 6.1.1.4'
F F 0.0171 0.0103 'International Tables Vol C Tables 4.2.6.8 and 6.1.1.4'
P P 0.1023 0.0942 'International Tables Vol C Tables 4.2.6.8 and 6.1.1.4'
Cl Cl 0.1484 0.1585 'International Tables Vol C Tables 4.2.6.8 and 6.1.1.4'
Ru Ru -1.2594 0.8363 'International Tables Vol C Tables 4.2.6.8 and 6.1.1.4'

loop_
_geom_angle_atom_site_label_1
_geom_angle_atom_site_label_2
_geom_angle_atom_site_label_3
_geom_angle
_geom_angle_site_symmetry_1
_geom_angle_site_symmetry_3
_geom_angle_publ_flag
P3 Ru1 P1 88.43(4) . . ?
P3 Ru1 P2 85.76(4) . . ?
P1 Ru1 P2 84.42(4) . . ?
P3 Ru1 P5 103.83(4) . . ?
P1 Ru1 P5 166.32(4) . . ?
P2 Ru1 P5 102.28(4) . . ?
P3 Ru1 P4 96.81(4) . . ?
P1 Ru1 P4 103.96(4) . . ?
P2 Ru1 P4 171.26(4) . . ?
P5 Ru1 P4 69.00(4) . . ?
P3 Ru1 Cl1 173.59(4) . . ?
P1 Ru1 Cl1 88.09(4) . . ?
P2 Ru1 Cl1 99.27(4) . . ?
P5 Ru1 Cl1 79.11(4) . . ?
P4 Ru1 Cl1 78.82(4) . . ?
C17 P1 C2 104.47(18) . . ?
C17 P1 C11 96.75(18) . . ?
C2 P1 C11 100.74(19) . . ?
C17 P1 Ru1 121.69(14) . . ?
C2 P1 Ru1 110.98(14) . . ?
C11 P1 Ru1 119.23(14) . . ?
C23 P2 C29 96.66(18) . . ?
C23 P2 C3 102.49(19) . . ?
C29 P2 C3 103.52(19) . . ?
C23 P2 Ru1 122.66(13) . . ?
C29 P2 Ru1 117.61(14) . . ?
C3 P2 Ru1 111.16(13) . . ?
C35 P3 C41 98.84(18) . . ?
C35 P3 C4 102.00(18) . . ?
C41 P3 C4 98.88(19) . . ?
C35 P3 Ru1 120.73(13) . . ?
C41 P3 Ru1 119.58(14) . . ?
C4 P3 Ru1 113.22(13) . . ?
C7 P4 C8 100.6(2) . . ?
C7 P4 C6 107.1(2) . . ?
C8 P4 C6 99.6(2) . . ?
C7 P4 Ru1 123.11(16) . . ?
C8 P4 Ru1 127.47(15) . . ?
C6 P4 Ru1 94.19(14) . . ?
C10 P5 C9 101.0(2) . . ?
C10 P5 C6 104.0(2) . . ?
C9 P5 C6 103.1(2) . . ?
C10 P5 Ru1 126.27(16) . . ?
C9 P5 Ru1 123.63(16) . . ?
C6 P5 Ru1 94.12(14) . . ?
C5 C1 C4 108.2(3) . . ?
C5 C1 C3 108.0(3) . . ?
C4 C1 C3 110.0(3) . . ?
C5 C1 C2 107.2(3) . . ?
C4 C1 C2 110.9(3) . . ?
C3 C1 C2 112.4(3) . . ?
C1 C2 P1 114.3(3) . . ?
C1 C3 P2 116.2(3) . . ?
C1 C4 P3 115.8(3) . . ?
P4 C6 P5 96.6(2) . . ?
C12 C11 C16 118.1(4) . . ?
C12 C11 P1 123.8(3) . . ?
C16 C11 P1 118.1(3) . . ?
C11 C12 C13 120.9(4) . . ?
C14 C13 C12 120.3(4) . . ?
C15 C14 C13 119.1(4) . . ?
C16 C15 C14 120.7(4) . . ?
C15 C16 C11 120.9(4) . . ?
C18 C17 C22 118.7(4) . . ?
C18 C17 P1 117.7(3) . . ?
C22 C17 P1 123.5(3) . . ?
C19 C18 C17 120.3(4) . . ?
C18 C19 C20 120.8(4) . . ?
C21 C20 C19 119.5(4) . . ?
C20 C21 C22 120.2(4) . . ?
C21 C22 C17 120.4(4) . . ?
C28 C23 C24 119.5(4) . . ?
C28 C23 P2 119.0(3) . . ?
C24 C23 P2 121.4(3) . . ?
C25 C24 C23 119.9(4) . . ?
C24 C25 C26 119.9(4) . . ?
C27 C26 C25 120.2(4) . . ?
C26 C27 C28 120.5(4) . . ?
C27 C28 C23 120.1(4) . . ?
C30 C29 C34 118.4(4) . . ?
C30 C29 P2 124.1(3) . . ?
C34 C29 P2 117.5(3) . . ?
C31 C30 C29 120.4(4) . . ?
C32 C31 C30 120.4(5) . . ?
C31 C32 C33 120.1(4) . . ?
C34 C33 C32 119.5(5) . . ?
C33 C34 C29 121.2(4) . . ?
C40 C35 C36 117.6(4) . . ?
C40 C35 P3 123.1(3) . . ?
C36 C35 P3 119.2(3) . . ?
C37 C36 C35 121.3(4) . . ?
C36 C37 C38 120.1(4) . . ?
C39 C38 C37 119.4(4) . . ?
C38 C39 C40 120.5(4) . . ?
C39 C40 C35 121.0(4) . . ?
C42 C41 C46 118.0(4) . . ?
C42 C41 P3 123.4(3) . . ?
C46 C41 P3 118.5(3) . . ?
C41 C42 C43 120.7(4) . . ?
C44 C43 C42 120.3(4) . . ?
C43 C44 C45 119.5(4) . . ?
C46 C45 C44 120.0(4) . . ?
C45 C46 C41 121.3(4) . . ?
P8 Ru2 P6 88.27(4) . . ?
P8 Ru2 P7 87.35(4) . . ?
P6 Ru2 P7 85.18(4) . . ?
P8 Ru2 P10 102.42(4) . . ?
P6 Ru2 P10 168.42(4) . . ?
P7 Ru2 P10 99.58(4) . . ?
P8 Ru2 P9 94.88(4) . . ?
P6 Ru2 P9 105.05(4) . . ?
P7 Ru2 P9 169.56(4) . . ?
P10 Ru2 P9 69.99(4) . . ?
P8 Ru2 Cl2 171.71(4) . . ?
P6 Ru2 Cl2 88.21(4) . . ?
P7 Ru2 Cl2 99.83(4) . . ?
P10 Ru2 Cl2 80.60(4) . . ?
P9 Ru2 Cl2 78.80(4) . . ?
C57 P6 C50 104.50(19) . . ?
C57 P6 C63 96.21(18) . . ?
C50 P6 C63 101.03(19) . . ?
C57 P6 Ru2 120.19(14) . . ?
C50 P6 Ru2 111.14(13) . . ?
C63 P6 Ru2 120.87(14) . . ?
C69 P7 C48 101.72(19) . . ?
C69 P7 C75 96.55(18) . . ?
C48 P7 C75 103.73(19) . . ?
C69 P7 Ru2 122.97(14) . . ?
C48 P7 Ru2 110.46(13) . . ?
C75 P7 Ru2 118.57(13) . . ?
C87 P8 C81 99.69(18) . . ?
C87 P8 C49 102.46(18) . . ?
C81 P8 C49 98.53(19) . . ?
C87 P8 Ru2 120.17(13) . . ?
C81 P8 Ru2 119.91(14) . . ?
C49 P8 Ru2 112.63(13) . . ?
C53 P9 C54 99.1(2) . . ?
C53 P9 C52 103.6(2) . . ?
C54 P9 C52 102.2(2) . . ?
C53 P9 Ru2 126.73(14) . . ?
C54 P9 Ru2 126.38(15) . . ?
C52 P9 Ru2 93.25(14) . . ?
C56 P10 C55 100.7(2) . . ?
C56 P10 C52 104.5(2) . . ?
C55 P10 C52 102.6(2) . . ?
C56 P10 Ru2 127.85(15) . . ?
C55 P10 Ru2 122.31(15) . . ?
C52 P10 Ru2 94.12(14) . . ?
C51 C47 C50 106.9(3) . . ?
C51 C47 C49 107.3(3) . . ?
C50 C47 C49 111.4(3) . . ?
C51 C47 C48 108.2(3) . . ?
C50 C47 C48 111.6(3) . . ?
C49 C47 C48 111.2(3) . . ?
C47 C48 P7 116.6(3) . . ?
C47 C49 P8 116.0(3) . . ?
C47 C50 P6 114.7(3) . . ?
P9 C52 P10 98.9(2) . . ?
C58 C57 C62 119.4(4) . . ?
C58 C57 P6 116.4(3) . . ?
C62 C57 P6 124.0(3) . . ?
C59 C58 C57 120.3(4) . . ?
C60 C59 C58 119.9(4) . . ?
C59 C60 C61 120.5(4) . . ?
C60 C61 C62 120.0(4) . . ?
C61 C62 C57 119.8(4) . . ?
C64 C63 C68 118.7(4) . . ?
C64 C63 P6 123.9(3) . . ?
C68 C63 P6 117.5(3) . . ?
C63 C64 C65 120.8(4) . . ?
C66 C65 C64 119.9(4) . . ?
C65 C66 C67 120.1(4) . . ?
C68 C67 C66 119.6(4) . . ?
C67 C68 C63 120.8(4) . . ?
C70 C69 C74 118.9(4) . . ?
C70 C69 P7 120.4(3) . . ?
C74 C69 P7 120.7(3) . . ?
C71 C70 C69 120.3(4) . . ?
C72 C71 C70 120.5(4) . . ?
C73 C72 C71 119.8(4) . . ?
C72 C73 C74 120.5(4) . . ?
C73 C74 C69 120.0(4) . . ?
C80 C75 C76 118.5(4) . . ?
C80 C75 P7 117.9(3) . . ?
C76 C75 P7 123.5(3) . . ?
C77 C76 C75 120.0(4) . . ?
C78 C77 C76 120.9(4) . . ?
C77 C78 C79 119.5(4) . . ?
C80 C79 C78 119.6(4) . . ?
C79 C80 C75 121.3(4) . . ?
C82 C81 C86 118.3(4) . . ?
C82 C81 P8 122.8(3) . . ?
C86 C81 P8 118.8(3) . . ?
C81 C82 C83 121.0(4) . . ?
C84 C83 C82 120.2(4) . . ?
C83 C84 C85 119.8(4) . . ?
C86 C85 C84 120.2(4) . . ?
C85 C86 C81 120.6(4) . . ?
C92 C87 C88 118.3(4) . . ?
C92 C87 P8 120.5(3) . . ?
C88 C87 P8 121.1(3) . . ?
C89 C88 C87 120.6(4) . . ?
C90 C89 C88 120.2(4) . . ?
C89 C90 C91 119.3(4) . . ?
C92 C91 C90 120.3(4) . . ?
C91 C92 C87 121.1(4) . . ?
F5 P11 F1 89.64(19) . . ?
F5 P11 F6 90.0(2) . . ?
F1 P11 F6 90.53(17) . . ?
F5 P11 F3 179.2(2) . . ?
F1 P11 F3 90.9(2) . . ?
F6 P11 F3 90.57(18) . . ?
F5 P11 F2 90.92(17) . . ?
F1 P11 F2 178.93(19) . . ?
F6 P11 F2 90.38(19) . . ?
F3 P11 F2 88.54(19) . . ?
F5 P11 F4 89.79(19) . . ?
F1 P11 F4 89.18(18) . . ?
F6 P11 F4 179.7(2) . . ?
F3 P11 F4 89.63(16) . . ?
F2 P11 F4 89.91(19) . . ?
F8 P12 F10 90.6(2) . . ?
F8 P12 F11 90.9(2) . . ?
F10 P12 F11 91.00(17) . . ?
F8 P12 F9 91.07(19) . . ?
F10 P12 F9 89.93(17) . . ?
F11 P12 F9 177.8(2) . . ?
F8 P12 F12 90.1(2) . . ?
F10 P12 F12 179.0(2) . . ?
F11 P12 F12 89.67(18) . . ?
F9 P12 F12 89.36(18) . . ?
F8 P12 F7 179.4(2) . . ?
F10 P12 F7 89.4(2) . . ?
F11 P12 F7 89.7(2) . . ?
F9 P12 F7 88.29(19) . . ?
F12 P12 F7 89.8(2) . . ?
Cl4 C93 Cl3 114.3(3) . . ?
Cl6 C94 Cl5 113.2(4) . . ?
Cl8 C95 Cl7 104.9(9) . . ?
Cl7A C95A Cl8A 106.8(7) . . ?

loop_
_geom_bond_atom_site_label_1
_geom_bond_atom_site_label_2
_geom_bond_distance
_geom_bond_site_symmetry_2
_geom_bond_publ_flag
Ru1 P3 2.3133(12) . ?
Ru1 P1 2.3895(12) . ?
Ru1 P2 2.4107(11) . ?
Ru1 P5 2.4364(12) . ?
Ru1 P4 2.4366(12) . ?
Ru1 Cl1 2.5012(11) . ?
P1 C17 1.848(4) . ?
P1 C2 1.856(4) . ?
P1 C11 1.863(4) . ?
P2 C23 1.850(4) . ?
P2 C29 1.855(4) . ?
P2 C3 1.858(4) . ?
P3 C35 1.855(4) . ?
P3 C41 1.857(4) . ?
P3 C4 1.868(4) . ?
P4 C7 1.817(4) . ?
P4 C8 1.835(4) . ?
P4 C6 1.846(4) . ?
P5 C10 1.828(4) . ?
P5 C9 1.835(4) . ?
P5 C6 1.849(4) . ?
C1 C5 1.545(6) . ?
C1 C4 1.553(6) . ?
C1 C3 1.558(6) . ?
C1 C2 1.560(5) . ?
C11 C12 1.398(6) . ?
C11 C16 1.409(6) . ?
C12 C13 1.402(6) . ?
C13 C14 1.395(6) . ?
C14 C15 1.392(6) . ?
C15 C16 1.389(6) . ?
C17 C18 1.399(6) . ?
C17 C22 1.400(6) . ?
C18 C19 1.386(6) . ?
C19 C20 1.387(7) . ?
C20 C21 1.386(6) . ?
C21 C22 1.397(6) . ?
C23 C28 1.401(6) . ?
C23 C24 1.407(6) . ?
C24 C25 1.396(6) . ?
C25 C26 1.403(7) . ?
C26 C27 1.379(7) . ?
C27 C28 1.394(6) . ?
C29 C30 1.405(6) . ?
C29 C34 1.409(6) . ?
C30 C31 1.400(6) . ?
C31 C32 1.389(7) . ?
C32 C33 1.400(7) . ?
C33 C34 1.396(6) . ?
C35 C40 1.399(6) . ?
C35 C36 1.410(6) . ?
C36 C37 1.391(6) . ?
C37 C38 1.391(6) . ?
C38 C39 1.387(7) . ?
C39 C40 1.396(6) . ?
C41 C42 1.393(6) . ?
C41 C46 1.403(6) . ?
C42 C43 1.396(6) . ?
C43 C44 1.388(7) . ?
C44 C45 1.389(6) . ?
C45 C46 1.383(6) . ?
Ru2 P8 2.3145(12) . ?
Ru2 P6 2.3878(11) . ?
Ru2 P7 2.4045(11) . ?
Ru2 P10 2.4267(12) . ?
Ru2 P9 2.4558(12) . ?
Ru2 Cl2 2.4884(11) . ?
P6 C57 1.839(4) . ?
P6 C50 1.855(4) . ?
P6 C63 1.868(4) . ?
P7 C69 1.850(4) . ?
P7 C48 1.861(4) . ?
P7 C75 1.864(4) . ?
P8 C87 1.852(4) . ?
P8 C81 1.860(4) . ?
P8 C49 1.863(4) . ?
P9 C53 1.829(4) . ?
P9 C54 1.838(4) . ?
P9 C52 1.841(4) . ?
P10 C56 1.824(4) . ?
P10 C55 1.843(4) . ?
P10 C52 1.844(4) . ?
C47 C51 1.550(6) . ?
C47 C50 1.554(5) . ?
C47 C49 1.555(5) . ?
C47 C48 1.561(5) . ?
C57 C58 1.397(6) . ?
C57 C62 1.405(6) . ?
C58 C59 1.395(6) . ?
C59 C60 1.386(7) . ?
C60 C61 1.388(7) . ?
C61 C62 1.401(6) . ?
C63 C64 1.387(6) . ?
C63 C68 1.407(6) . ?
C64 C65 1.403(6) . ?
C65 C66 1.382(7) . ?
C66 C67 1.400(7) . ?
C67 C68 1.390(6) . ?
C69 C70 1.401(6) . ?
C69 C74 1.406(6) . ?
C70 C71 1.391(6) . ?
C71 C72 1.388(7) . ?
C72 C73 1.383(7) . ?
C73 C74 1.398(6) . ?
C75 C80 1.396(6) . ?
C75 C76 1.403(6) . ?
C76 C77 1.396(6) . ?
C77 C78 1.385(6) . ?
C78 C79 1.398(6) . ?
C79 C80 1.392(6) . ?
C81 C82 1.387(6) . ?
C81 C86 1.415(6) . ?
C82 C83 1.394(6) . ?
C83 C84 1.386(7) . ?
C84 C85 1.390(7) . ?
C85 C86 1.389(6) . ?
C87 C92 1.394(6) . ?
C87 C88 1.403(6) . ?
C88 C89 1.402(6) . ?
C89 C90 1.388(6) . ?
C90 C91 1.398(6) . ?
C91 C92 1.388(6) . ?
P11 F5 1.601(3) . ?
P11 F1 1.601(3) . ?
P11 F6 1.605(3) . ?
P11 F3 1.608(3) . ?
P11 F2 1.615(4) . ?
P11 F4 1.619(3) . ?
P12 F8 1.579(4) . ?
P12 F10 1.591(3) . ?
P12 F11 1.599(3) . ?
P12 F9 1.603(3) . ?
P12 F12 1.605(3) . ?
P12 F7 1.612(4) . ?
C93 Cl4 1.754(7) . ?
C93 Cl3 1.755(6) . ?
C94 Cl6 1.719(9) . ?
C94 Cl5 1.745(7) . ?
C95 Cl8 1.80(2) . ?
C95 Cl7 1.94(3) . ?
C95A Cl7A 1.639(17) . ?
C95A Cl8A 1.908(19) . ?
